data_1010851
loop_
_publ_author_name
'Sturdivant, J H'

_publ_section_title 'The Formula of Ammonium Paramolybdate'
_journal_coden_ASTM JACSAT
_journal_name_full 'Journal of the American Chemical Society'
_journal_page_first 630
_journal_page_last 631
_journal_paper_doi 10.1021/ja01283a010
_journal_volume 59
_journal_year 1937
_chemical_formula_structural '(N H4)6 (Mo7 O24) (H2 O)4'
_chemical_formula_sum 'H32 Mo7 N6 O28'
_chemical_name_systematic 'Ammonium heptamolybdate tetrahydrate'
_space_group_IT_number 14
_symmetry_cell_setting monoclinic
_symmetry_Int_Tables_number 14
_symmetry_space_group_name_Hall '-P 2ybc'
_symmetry_space_group_name_H-M 'P 1 21/c 1'
_cell_angle_alpha 90
_cell_angle_beta 116.0(1)
_cell_angle_gamma 90
_cell_formula_units_Z 4
_cell_length_a 8.382
_cell_length_b 36.125(8)
_cell_length_c 10.464
_cell_volume 2847.8
_cod_database_code 1010851

loop_
_symmetry_equiv_pos_as_xyz
x,y,z
-x,1/2+y,1/2-z
-x,-y,-z
x,1/2-y,1/2+z

loop_
_atom_site_label
_atom_site_fract_x
_atom_site_fract_y
_atom_site_fract_z
? ? ? ?
